data_2208833
loop_
_publ_author_name
'Liang-Ce Rong'
'Xiao-Yue Li'
'Fang Yang'
'Hai-Ying Wang'
'Da-Qing Shi'

_publ_section_title
;
 3-Benzoyl-4-hydroxy-2,4,6-triphenylcyclohexane-1,1-dicarbonitrile
;
_journal_coeditor_code CI2047
_journal_issue 5
_journal_name_full 'Acta Crystallographica Section E'
_journal_page_first o1766
_journal_page_last o1767
_journal_paper_doi 10.1107/S1600536806012086
_journal_volume 62
_journal_year 2006
_chemical_formula_iupac 'C33 H26 N2 O2'
_chemical_formula_moiety 'C33 H26 N2 O2'
_chemical_formula_sum 'C33 H26 N2 O2'
_chemical_formula_weight 482.56
_chemical_name_systematic
;
3-Benzoyl-4-hydroxy-2,4,6-triphenylcyclohexane-1,1-dicarbonitrile
;
_space_group_IT_number 2
_symmetry_cell_setting triclinic
_symmetry_space_group_name_Hall '-P 1'
_symmetry_space_group_name_H-M 'P -1'
_atom_sites_solution_hydrogens geom
_atom_sites_solution_primary direct
_atom_sites_solution_secondary difmap
_cell_angle_alpha 89.950(4)
_cell_angle_beta 67.150(3)
_cell_angle_gamma 67.821(3)
_cell_formula_units_Z 2
_cell_length_a 10.996(2)
_cell_length_b 12.017(2)
_cell_length_c 12.109(2)
_cell_measurement_reflns_used 1728
_cell_measurement_temperature 294(2)
_cell_measurement_theta_max 25.42
_cell_measurement_theta_min 2.23
_cell_volume 1345.3(4)
_computing_cell_refinement 'SAINT (Bruker, 1999)'
_computing_data_collection 'SMART (Bruker, 1998)'
_computing_data_reduction SAINT
_computing_molecular_graphics 'SHELXTL (Bruker, 1999)'
_computing_publication_material SHELXTL
_computing_structure_refinement 'SHELXL97 (Sheldrick, 1997)'
_computing_structure_solution 'SHELXS97 (Sheldrick, 1997)'
_diffrn_ambient_temperature 294(2)
_diffrn_measured_fraction_theta_full 0.994
_diffrn_measured_fraction_theta_max 0.994
_diffrn_measurement_device_type 'Bruker SMART CCD area-detector'
_diffrn_measurement_method '\f and \w'
_diffrn_radiation_monochromator graphite
_diffrn_radiation_source 'fine-focus sealed tube'
_diffrn_radiation_type MoK\a
_diffrn_radiation_wavelength 0.71073
_diffrn_reflns_av_R_equivalents 0.0236
_diffrn_reflns_av_sigmaI/netI 0.0510
_diffrn_reflns_limit_h_max 13
_diffrn_reflns_limit_h_min -12
_diffrn_reflns_limit_k_max 14
_diffrn_reflns_limit_k_min -14
_diffrn_reflns_limit_l_max 14
_diffrn_reflns_limit_l_min -8
_diffrn_reflns_number 6907
_diffrn_reflns_theta_full 25.01
_diffrn_reflns_theta_max 25.01
_diffrn_reflns_theta_min 2.20
_diffrn_standards_number 0
_exptl_absorpt_coefficient_mu 0.074
_exptl_absorpt_correction_T_max 0.993
_exptl_absorpt_correction_T_min 0.982
_exptl_absorpt_correction_type multi-scan
_exptl_absorpt_process_details '(SADABS; Sheldrick, 1996)'
_exptl_crystal_colour colourless
_exptl_crystal_density_diffrn 1.191
_exptl_crystal_density_method 'not measured'
_exptl_crystal_description Block
_exptl_crystal_F_000 508
_exptl_crystal_size_max 0.24
_exptl_crystal_size_mid 0.16
_exptl_crystal_size_min 0.10
_refine_diff_density_max 0.138
_refine_diff_density_min -0.183
_refine_ls_extinction_method none
_refine_ls_goodness_of_fit_ref 1.037
_refine_ls_hydrogen_treatment constr
_refine_ls_matrix_type full
_refine_ls_number_parameters 335
_refine_ls_number_reflns 4718
_refine_ls_number_restraints 0
_refine_ls_restrained_S_all 1.037
_refine_ls_R_factor_all 0.1042
_refine_ls_R_factor_gt 0.0490
_refine_ls_shift/su_max 0.004
_refine_ls_shift/su_mean 0.001
_refine_ls_structure_factor_coef Fsqd
_refine_ls_weighting_details 'calc w=1/[\s^2^(Fo^2^)+(0.0573P)^2^+0.1829P] where P=(Fo^2^+2Fc^2^)/3'
_refine_ls_weighting_scheme calc
_refine_ls_wR_factor_gt 0.1095
_refine_ls_wR_factor_ref 0.1419
_reflns_number_gt 2647
_reflns_number_total 4718
_reflns_threshold_expression I>2\s(I)
_cod_data_source_file ci2047.cif
_cod_data_source_block I
_cod_depositor_comments
;
The following automatic conversions were performed:
'_symmetry_cell_setting' value 'Triclinic' changed to 'triclinic'
according to '/home/saulius/struct/CIF-dictionaries/cif_core.dic'
dictionary named 'cif_core.dic' version 2.4.1 from 2010-06-29.

Automatic conversion script
Id: cif_fix_enum 1527 2010-12-29 10:47:43Z saulius 

The following automatic conversions were performed:

'_symmetry_cell_setting' value 'Triclinic' changed to 'triclinic'
according to /home/saulius/struct/CIF-dictionaries/cif_core.dic
dictionary named 'cif_core.dic' version 2.4.1 from 2010-06-29.

Automatic conversion script
Id: cif_fix_values 1715 2011-07-08 13:25:40Z adriana 
;
_cod_database_code 2208833
_cod_database_fobs_code 2208833

loop_
_symmetry_equiv_pos_as_xyz
'x, y, z'
'-x, -y, -z'

loop_
_atom_site_type_symbol
_atom_site_label
_atom_site_fract_x
_atom_site_fract_y
_atom_site_fract_z
_atom_site_U_iso_or_equiv
_atom_site_adp_type
_atom_site_calc_flag
_atom_site_refinement_flags
_atom_site_occupancy
N N1 0.3708(3) 0.6955(2) 0.8134(2) 0.0808(8) Uani d . 1
N N2 0.4014(2) 0.9922(2) 0.6292(2) 0.0756(7) Uani d . 1
O O1 0.46234(17) 0.58780(14) 0.35917(15) 0.0545(4) Uani d . 1
H H1 0.5424 0.5309 0.3300 0.082 Uiso calc R 1
O O2 0.75069(18) 0.49051(15) 0.30132(17) 0.0690(5) Uani d . 1
C C1 0.4779(2) 0.6999(2) 0.3455(2) 0.0437(6) Uani d . 1
C C2 0.6003(2) 0.69865(19) 0.38115(19) 0.0403(5) Uani d . 1
H H2 0.6091 0.7767 0.3724 0.048 Uiso calc R 1
C C3 0.5683(2) 0.67714(19) 0.51337(19) 0.0392(5) Uani d . 1
H H3 0.5651 0.5967 0.5166 0.047 Uiso calc R 1
C C4 0.4148(2) 0.7715(2) 0.60476(19) 0.0416(5) Uani d . 1
C C5 0.2932(2) 0.7741(2) 0.5661(2) 0.0456(6) Uani d . 1
H H5 0.2943 0.6922 0.5661 0.055 Uiso calc R 1
C C6 0.3338(2) 0.7971(2) 0.4352(2) 0.0485(6) Uani d . 1
H H6A 0.2584 0.7999 0.4111 0.058 Uiso calc R 1
H H6B 0.3387 0.8760 0.4315 0.058 Uiso calc R 1
C C7 0.5053(2) 0.7257(2) 0.2163(2) 0.0495(6) Uani d . 1
C C8 0.4918(3) 0.6544(3) 0.1358(2) 0.0684(8) Uani d . 1
H H8 0.4694 0.5884 0.1596 0.082 Uiso calc R 1
C C9 0.5111(4) 0.6798(3) 0.0212(3) 0.0921(11) Uani d . 1
H H9 0.4991 0.6321 -0.0308 0.110 Uiso calc R 1
C C10 0.5474(3) 0.7736(4) -0.0171(3) 0.0931(11) Uani d . 1
H H10 0.5634 0.7883 -0.0958 0.112 Uiso calc R 1
C C11 0.5605(3) 0.8467(3) 0.0611(3) 0.0868(10) Uani d . 1
H H11 0.5844 0.9117 0.0358 0.104 Uiso calc R 1
C C12 0.5379(3) 0.8230(3) 0.1778(2) 0.0688(8) Uani d . 1
H H12 0.5450 0.8736 0.2310 0.083 Uiso calc R 1
C C13 0.7439(2) 0.5950(2) 0.2981(2) 0.0489(6) Uani d . 1
C C14 0.8697(2) 0.6153(2) 0.2153(2) 0.0539(6) Uani d . 1
C C15 0.9947(3) 0.5140(3) 0.1450(3) 0.0744(8) Uani d . 1
H H15 0.9960 0.4365 0.1519 0.089 Uiso calc R 1
C C16 1.1146(4) 0.5257(4) 0.0667(3) 0.1061(13) Uani d . 1
H H16 1.1978 0.4564 0.0220 0.127 Uiso calc R 1
C C17 1.1145(4) 0.6382(5) 0.0528(3) 0.1143(15) Uani d . 1
H H17 1.1971 0.6456 -0.0019 0.137 Uiso calc R 1
C C18 0.9912(4) 0.7417(4) 0.1206(3) 0.1053(12) Uani d . 1
H H18 0.9905 0.8187 0.1110 0.126 Uiso calc R 1
C C19 0.8687(3) 0.7298(3) 0.2027(3) 0.0771(8) Uani d . 1
H H19 0.7861 0.7988 0.2491 0.092 Uiso calc R 1
C C20 0.6862(2) 0.6714(2) 0.5517(2) 0.0431(5) Uani d . 1
C C21 0.7414(3) 0.5743(2) 0.6051(2) 0.0569(7) Uani d . 1
H H21 0.7065 0.5137 0.6158 0.068 Uiso calc R 1
C C22 0.8478(3) 0.5662(3) 0.6428(3) 0.0756(8) Uani d . 1
H H22 0.8844 0.5001 0.6780 0.091 Uiso calc R 1
C C23 0.8990(3) 0.6552(3) 0.6285(3) 0.0789(9) Uani d . 1
H H23 0.9698 0.6501 0.6547 0.095 Uiso calc R 1
C C24 0.8462(3) 0.7514(3) 0.5757(3) 0.0747(8) Uani d . 1
H H24 0.8811 0.8118 0.5660 0.090 Uiso calc R 1
C C25 0.7407(3) 0.7596(2) 0.5365(2) 0.0603(7) Uani d . 1
H H25 0.7063 0.8250 0.4997 0.072 Uiso calc R 1
C C26 0.3877(2) 0.7325(2) 0.7247(2) 0.0508(6) Uani d . 1
C C27 0.4087(2) 0.8956(2) 0.6187(2) 0.0495(6) Uani d . 1
C C28 0.1430(2) 0.8616(2) 0.6538(2) 0.0519(6) Uani d . 1
C C29 0.0641(3) 0.8215(3) 0.7521(3) 0.0700(8) Uani d . 1
H H29 0.1046 0.7417 0.7639 0.084 Uiso calc R 1
C C30 -0.0735(3) 0.8982(4) 0.8326(3) 0.0996(11) Uani d . 1
H H30 -0.1249 0.8700 0.8985 0.119 Uiso calc R 1
C C31 -0.1354(3) 1.0161(4) 0.8162(4) 0.1052(13) Uani d . 1
H H31 -0.2286 1.0676 0.8707 0.126 Uiso calc R 1
C C32 -0.0595(4) 1.0573(3) 0.7197(4) 0.0949(11) Uani d . 1
H H32 -0.1011 1.1371 0.7083 0.114 Uiso calc R 1
C C33 0.0790(3) 0.9807(3) 0.6386(3) 0.0754(8) Uani d . 1
H H33 0.1299 1.0096 0.5730 0.090 Uiso calc R 1

loop_
_atom_site_aniso_label
_atom_site_aniso_U_11
_atom_site_aniso_U_22
_atom_site_aniso_U_33
_atom_site_aniso_U_12
_atom_site_aniso_U_13
_atom_site_aniso_U_23
N1 0.0776(16) 0.122(2) 0.0611(17) -0.0531(16) -0.0347(14) 0.0378(15)
N2 0.0789(16) 0.0566(15) 0.0882(19) -0.0321(13) -0.0278(14) 0.0042(13)
O1 0.0598(10) 0.0558(10) 0.0598(12) -0.0345(8) -0.0261(10) 0.0092(9)
O2 0.0638(11) 0.0476(11) 0.0793(14) -0.0167(9) -0.0197(10) 0.0035(10)
C1 0.0447(13) 0.0465(14) 0.0466(15) -0.0221(11) -0.0226(12) 0.0090(11)
C2 0.0401(12) 0.0413(13) 0.0420(14) -0.0188(10) -0.0177(11) 0.0093(11)
C3 0.0391(12) 0.0395(12) 0.0426(14) -0.0185(10) -0.0183(11) 0.0100(10)
C4 0.0439(13) 0.0479(13) 0.0393(14) -0.0231(11) -0.0196(11) 0.0112(11)
C5 0.0415(13) 0.0536(14) 0.0454(15) -0.0218(11) -0.0195(12) 0.0087(12)
C6 0.0442(13) 0.0594(15) 0.0494(15) -0.0202(12) -0.0279(12) 0.0115(12)
C7 0.0431(13) 0.0620(16) 0.0438(15) -0.0185(12) -0.0217(12) 0.0106(12)
C8 0.0749(19) 0.0734(19) 0.0571(18) -0.0186(15) -0.0393(16) 0.0035(15)
C9 0.105(3) 0.096(3) 0.062(2) -0.010(2) -0.052(2) 0.0006(19)
C10 0.074(2) 0.128(3) 0.048(2) -0.009(2) -0.0271(18) 0.022(2)
C11 0.074(2) 0.120(3) 0.078(2) -0.0416(19) -0.0417(19) 0.056(2)
C12 0.0774(19) 0.089(2) 0.0632(19) -0.0430(16) -0.0440(16) 0.0345(16)
C13 0.0477(14) 0.0535(16) 0.0459(15) -0.0179(12) -0.0228(13) 0.0083(12)
C14 0.0428(14) 0.0770(18) 0.0428(15) -0.0234(14) -0.0199(13) 0.0118(14)
C15 0.0474(16) 0.104(2) 0.0535(18) -0.0146(16) -0.0192(15) 0.0124(16)
C16 0.055(2) 0.168(4) 0.069(3) -0.030(2) -0.0154(19) 0.022(3)
C17 0.066(2) 0.219(5) 0.061(2) -0.078(3) -0.010(2) 0.032(3)
C18 0.098(3) 0.154(4) 0.084(3) -0.087(3) -0.024(2) 0.035(3)
C19 0.0666(18) 0.097(2) 0.068(2) -0.0476(17) -0.0152(16) 0.0179(17)
C20 0.0406(12) 0.0494(14) 0.0438(14) -0.0205(11) -0.0201(11) 0.0098(11)
C21 0.0597(15) 0.0626(16) 0.0673(18) -0.0313(13) -0.0393(15) 0.0227(14)
C22 0.0785(19) 0.083(2) 0.096(2) -0.0354(17) -0.0643(19) 0.0335(17)
C23 0.0767(19) 0.099(2) 0.097(2) -0.0459(18) -0.0626(19) 0.0269(19)
C24 0.0765(19) 0.091(2) 0.093(2) -0.0551(17) -0.0504(18) 0.0263(18)
C25 0.0615(16) 0.0673(17) 0.0733(19) -0.0370(14) -0.0389(15) 0.0238(14)
C26 0.0430(13) 0.0634(16) 0.0498(17) -0.0237(12) -0.0213(13) 0.0111(13)
C27 0.0459(14) 0.0531(16) 0.0490(16) -0.0217(12) -0.0180(12) 0.0049(13)
C28 0.0388(13) 0.0616(16) 0.0539(16) -0.0184(12) -0.0199(13) 0.0029(13)
C29 0.0436(15) 0.0763(19) 0.077(2) -0.0263(14) -0.0113(15) 0.0028(16)
C30 0.052(2) 0.117(3) 0.095(3) -0.031(2) 0.0010(19) -0.005(2)
C31 0.0415(18) 0.120(3) 0.110(3) -0.006(2) -0.014(2) -0.023(3)
C32 0.060(2) 0.090(2) 0.101(3) 0.0047(19) -0.035(2) -0.002(2)
C33 0.0566(18) 0.076(2) 0.078(2) -0.0095(15) -0.0300(17) 0.0142(17)

loop_
_atom_type_symbol
_atom_type_description
_atom_type_scat_dispersion_real
_atom_type_scat_dispersion_imag
_atom_type_scat_source
C C 0.0033 0.0016 'International Tables Vol C Tables 4.2.6.8 and 6.1.1.4'
H H 0.0000 0.0000 'International Tables Vol C Tables 4.2.6.8 and 6.1.1.4'
N N 0.0061 0.0033 'International Tables Vol C Tables 4.2.6.8 and 6.1.1.4'
O O 0.0106 0.0060 'International Tables Vol C Tables 4.2.6.8 and 6.1.1.4'

loop_
_geom_angle_atom_site_label_1
_geom_angle_atom_site_label_2
_geom_angle_atom_site_label_3
_geom_angle
C1 O1 H1 109.5
O1 C1 C6 105.15(18)
O1 C1 C7 110.85(18)
C6 C1 C7 109.51(18)
O1 C1 C2 110.19(16)
C6 C1 C2 109.09(17)
C7 C1 C2 111.83(17)
C13 C2 C3 107.62(17)
C13 C2 C1 109.77(17)
C3 C2 C1 111.16(16)
C13 C2 H2 109.4
C3 C2 H2 109.4
C1 C2 H2 109.4
C20 C3 C2 113.40(17)
C20 C3 C4 112.23(17)
C2 C3 C4 111.46(16)
C20 C3 H3 106.4
C2 C3 H3 106.4
C4 C3 H3 106.4
C27 C4 C26 107.25(19)
C27 C4 C5 109.54(17)
C26 C4 C5 109.16(17)
C27 C4 C3 112.16(17)
C26 C4 C3 106.78(17)
C5 C4 C3 111.78(17)
C28 C5 C6 113.62(18)
C28 C5 C4 113.40(18)
C6 C5 C4 108.50(17)
C28 C5 H5 107.0
C6 C5 H5 107.0
C4 C5 H5 107.0
C1 C6 C5 113.09(18)
C1 C6 H6A 109.0
C5 C6 H6A 109.0
C1 C6 H6B 109.0
C5 C6 H6B 109.0
H6A C6 H6B 107.8
C12 C7 C8 117.8(2)
C12 C7 C1 121.5(2)
C8 C7 C1 120.7(2)
C9 C8 C7 120.9(3)
C9 C8 H8 119.5
C7 C8 H8 119.5
C10 C9 C8 120.8(3)
C10 C9 H9 119.6
C8 C9 H9 119.6
C9 C10 C11 119.7(3)
C9 C10 H10 120.2
C11 C10 H10 120.2
C10 C11 C12 119.6(3)
C10 C11 H11 120.2
C12 C11 H11 120.2
C7 C12 C11 121.1(3)
C7 C12 H12 119.4
C11 C12 H12 119.4
O2 C13 C14 119.8(2)
O2 C13 C2 117.0(2)
C14 C13 C2 123.2(2)
C19 C14 C15 118.7(3)
C19 C14 C13 123.3(2)
C15 C14 C13 118.0(3)
C16 C15 C14 121.3(3)
C16 C15 H15 119.3
C14 C15 H15 119.3
C15 C16 C17 120.5(4)
C15 C16 H16 119.7
C17 C16 H16 119.7
C16 C17 C18 119.9(3)
C16 C17 H17 120.1
C18 C17 H17 120.1
C17 C18 C19 119.6(4)
C17 C18 H18 120.2
C19 C18 H18 120.2
C14 C19 C18 119.9(3)
C14 C19 H19 120.0
C18 C19 H19 120.0
C25 C20 C21 118.2(2)
C25 C20 C3 122.8(2)
C21 C20 C3 118.93(19)
C22 C21 C20 120.8(2)
C22 C21 H21 119.6
C20 C21 H21 119.6
C23 C22 C21 120.1(3)
C23 C22 H22 119.9
C21 C22 H22 119.9
C24 C23 C22 119.9(2)
C24 C23 H23 120.1
C22 C23 H23 120.1
C23 C24 C25 120.4(3)
C23 C24 H24 119.8
C25 C24 H24 119.8
C20 C25 C24 120.5(2)
C20 C25 H25 119.8
C24 C25 H25 119.8
N1 C26 C4 175.9(3)
N2 C27 C4 178.5(2)
C29 C28 C33 118.0(2)
C29 C28 C5 119.4(2)
C33 C28 C5 122.6(2)
C30 C29 C28 120.9(3)
C30 C29 H29 119.6
C28 C29 H29 119.6
C31 C30 C29 120.4(3)
C31 C30 H30 119.8
C29 C30 H30 119.8
C32 C31 C30 119.7(3)
C32 C31 H31 120.2
C30 C31 H31 120.2
C31 C32 C33 120.2(3)
C31 C32 H32 119.9
C33 C32 H32 119.9
C32 C33 C28 120.9(3)
C32 C33 H33 119.6
C28 C33 H33 119.6

loop_
_geom_bond_atom_site_label_1
_geom_bond_atom_site_label_2
_geom_bond_distance
N1 C26 1.136(3)
N2 C27 1.136(3)
O1 C1 1.423(2)
O1 H1 0.82
O2 C13 1.231(3)
C1 C6 1.524(3)
C1 C7 1.529(3)
C1 C2 1.560(3)
C2 C13 1.529(3)
C2 C3 1.544(3)
C2 H2 0.98
C3 C20 1.517(3)
C3 C4 1.571(3)
C3 H3 0.98
C4 C27 1.475(3)
C4 C26 1.479(3)
C4 C5 1.569(3)
C5 C28 1.513(3)
C5 C6 1.527(3)
C5 H5 0.98
C6 H6A 0.97
C6 H6B 0.97
C7 C12 1.379(3)
C7 C8 1.384(3)
C8 C9 1.372(4)
C8 H8 0.93
C9 C10 1.356(5)
C9 H9 0.93
C10 C11 1.376(4)
C10 H10 0.93
C11 C12 1.386(4)
C11 H11 0.93
C12 H12 0.93
C13 C14 1.468(3)
C14 C19 1.380(4)
C14 C15 1.388(4)
C15 C16 1.351(4)
C15 H15 0.93
C16 C17 1.363(5)
C16 H16 0.93
C17 C18 1.387(5)
C17 H17 0.93
C18 C19 1.389(4)
C18 H18 0.93
C19 H19 0.93
C20 C25 1.382(3)
C20 C21 1.385(3)
C21 C22 1.383(3)
C21 H21 0.93
C22 C23 1.368(4)
C22 H22 0.93
C23 C24 1.365(4)
C23 H23 0.93
C24 C25 1.386(3)
C24 H24 0.93
C25 H25 0.93
C28 C29 1.384(3)
C28 C33 1.385(3)
C29 C30 1.375(4)
C29 H29 0.93
C30 C31 1.374(5)
C30 H30 0.93
C31 C32 1.364(5)
C31 H31 0.93
C32 C33 1.383(4)
C32 H32 0.93
C33 H33 0.93

loop_
_geom_hbond_atom_site_label_D
_geom_hbond_atom_site_label_H
_geom_hbond_atom_site_label_A
_geom_hbond_site_symmetry_A
_geom_hbond_distance_DH
_geom_hbond_distance_HA
_geom_hbond_distance_DA
_geom_hbond_angle_DHA
O1 H1 O2 . 0.82 2.04 2.718(2) 140
C17 H17 N1 1_654 0.93 2.56 3.455(5) 162
C19 H19 N2 2_676 0.93 2.54 3.457(4) 168
C21 H21 O1 2_666 0.93 2.51 3.397(4) 159
C29 H29 O2 2_666 0.93 2.57 3.441(4) 156

loop_
_geom_torsion_atom_site_label_1
_geom_torsion_atom_site_label_2
_geom_torsion_atom_site_label_3
_geom_torsion_atom_site_label_4
_geom_torsion
O1 C1 C2 C13 60.7(2)
C6 C1 C2 C13 175.62(18)
C7 C1 C2 C13 -63.1(2)
O1 C1 C2 C3 -58.3(2)
C6 C1 C2 C3 56.7(2)
C7 C1 C2 C3 177.96(18)
C13 C2 C3 C20 58.1(2)
C1 C2 C3 C20 178.32(17)
C13 C2 C3 C4 -174.09(17)
C1 C2 C3 C4 -53.9(2)
C20 C3 C4 C27 58.1(2)
C2 C3 C4 C27 -70.3(2)
C20 C3 C4 C26 -59.1(2)
C2 C3 C4 C26 172.45(17)
C20 C3 C4 C5 -178.43(17)
C2 C3 C4 C5 53.1(2)
C27 C4 C5 C28 -56.6(2)
C26 C4 C5 C28 60.6(3)
C3 C4 C5 C28 178.46(18)
C27 C4 C5 C6 70.6(2)
C26 C4 C5 C6 -172.19(19)
C3 C4 C5 C6 -54.3(2)
O1 C1 C6 C5 57.3(2)
C7 C1 C6 C5 176.44(18)
C2 C1 C6 C5 -60.9(2)
C28 C5 C6 C1 -173.44(18)
C4 C5 C6 C1 59.4(2)
O1 C1 C7 C12 -173.6(2)
C6 C1 C7 C12 70.9(3)
C2 C1 C7 C12 -50.2(3)
O1 C1 C7 C8 9.2(3)
C6 C1 C7 C8 -106.4(2)
C2 C1 C7 C8 132.6(2)
C12 C7 C8 C9 0.3(4)
C1 C7 C8 C9 177.6(2)
C7 C8 C9 C10 1.7(5)
C8 C9 C10 C11 -2.1(5)
C9 C10 C11 C12 0.7(5)
C8 C7 C12 C11 -1.7(4)
C1 C7 C12 C11 -179.1(2)
C10 C11 C12 C7 1.3(4)
C3 C2 C13 O2 59.4(2)
C1 C2 C13 O2 -61.7(3)
C3 C2 C13 C14 -121.7(2)
C1 C2 C13 C14 117.2(2)
O2 C13 C14 C19 177.2(2)
C2 C13 C14 C19 -1.6(3)
O2 C13 C14 C15 -1.7(3)
C2 C13 C14 C15 179.5(2)
C19 C14 C15 C16 1.0(4)
C13 C14 C15 C16 179.9(3)
C14 C15 C16 C17 -1.5(5)
C15 C16 C17 C18 0.8(6)
C16 C17 C18 C19 0.4(6)
C15 C14 C19 C18 0.2(4)
C13 C14 C19 C18 -178.7(3)
C17 C18 C19 C14 -0.9(5)
C2 C3 C20 C25 50.8(3)
C4 C3 C20 C25 -76.6(3)
C2 C3 C20 C21 -129.7(2)
C4 C3 C20 C21 102.9(2)
C25 C20 C21 C22 0.3(4)
C3 C20 C21 C22 -179.2(2)
C20 C21 C22 C23 0.5(4)
C21 C22 C23 C24 -0.7(5)
C22 C23 C24 C25 0.0(5)
C21 C20 C25 C24 -1.0(4)
C3 C20 C25 C24 178.5(2)
C23 C24 C25 C20 0.9(4)
C6 C5 C28 C29 147.5(2)
C4 C5 C28 C29 -88.0(3)
C6 C5 C28 C33 -31.2(3)
C4 C5 C28 C33 93.3(3)
C33 C28 C29 C30 -0.4(4)
C5 C28 C29 C30 -179.1(3)
C28 C29 C30 C31 0.4(5)
C29 C30 C31 C32 -0.2(6)
C30 C31 C32 C33 0.0(6)
C31 C32 C33 C28 0.0(5)
C29 C28 C33 C32 0.2(4)
C5 C28 C33 C32 178.9(3)
